data_2212848
loop_
_publ_author_name
'Zhao-Xun Lian'
'Hao-Hong Li'

_publ_section_title
;Bis(<i>N</i>,<i>N</i>',<i>N</i>''-diethylenetriamine-\k^3^<i>N</i>)cadmium(II)
 naphthalene-1,5-disulfonate
;
_journal_coeditor_code DN2133
_journal_issue 4
_journal_name_full 'Acta Crystallographica Section E'
_journal_page_first m939
_journal_page_last m941
_journal_paper_doi 10.1107/S1600536807009191
_journal_volume 63
_journal_year 2007
_chemical_formula_iupac '[Cd (C4 H13 N3)2] (C10 H6 O6 S2)'
_chemical_formula_moiety 'C8 H26 Cd N6 2+, C10 H6 O6 S2 2-'
_chemical_formula_sum 'C18 H32 Cd N6 O6 S2'
_chemical_formula_weight 605.02
_chemical_name_systematic
;Bis(N,N',N''-diethylenetriamine-\k^3^N)cadmium(II)
 naphthalene-1,5-disulfonate
;
_space_group_IT_number 2
_symmetry_cell_setting triclinic
_symmetry_space_group_name_Hall '-P 1'
_symmetry_space_group_name_H-M 'P -1'
_atom_sites_solution_hydrogens geom
_atom_sites_solution_primary direct
_atom_sites_solution_secondary difmap
_cell_angle_alpha 110.732(3)
_cell_angle_beta 90.730(2)
_cell_angle_gamma 116.218(2)
_cell_formula_units_Z 1
_cell_length_a 8.06750(10)
_cell_length_b 8.89070(10)
_cell_length_c 9.9507(2)
_cell_measurement_reflns_used 4029
_cell_measurement_temperature 273(2)
_cell_measurement_theta_max 18
_cell_measurement_theta_min 12
_cell_volume 586.54(3)
_computing_cell_refinement 'SAINT (Bruker, 1997)'
_computing_data_collection 'SMART (Bruker, 1997)'
_computing_data_reduction SAINT
_computing_molecular_graphics 'ORTEP-3 for Windows (Farrugia, 1997) and SHELXTL (Bruker, 1997)'
_computing_publication_material
;
SHELXL97,  enCIFer (Allen <i>et al.</i>,  2004) and publCIF (Westrip,
2007)
;
_computing_structure_refinement 'SHELXL97 (Sheldrick, 1997)'
_computing_structure_solution 'SHELXS97 (Sheldrick, 1997)'
_diffrn_ambient_temperature 273(2)
_diffrn_measured_fraction_theta_full 0.944
_diffrn_measured_fraction_theta_max 0.944
_diffrn_measurement_device_type 'Bruker SMART CCD area-detector'
_diffrn_measurement_method \w
_diffrn_radiation_monochromator graphite
_diffrn_radiation_source 'fine-focus sealed tube'
_diffrn_radiation_type MoK\a
_diffrn_radiation_wavelength 0.71073
_diffrn_reflns_av_R_equivalents 0.0223
_diffrn_reflns_av_sigmaI/netI 0.0241
_diffrn_reflns_limit_h_max 10
_diffrn_reflns_limit_h_min -11
_diffrn_reflns_limit_k_max 12
_diffrn_reflns_limit_k_min -12
_diffrn_reflns_limit_l_max 8
_diffrn_reflns_limit_l_min -13
_diffrn_reflns_number 4209
_diffrn_reflns_theta_full 29.99
_diffrn_reflns_theta_max 29.99
_diffrn_reflns_theta_min 4.22
_diffrn_standards_decay_% 0
_diffrn_standards_number 0
_exptl_absorpt_coefficient_mu 1.157
_exptl_absorpt_correction_T_max 0.793
_exptl_absorpt_correction_T_min 0.674
_exptl_absorpt_correction_type multi-scan
_exptl_absorpt_process_details '(SADABS; Sheldrick, 1996)'
_exptl_crystal_colour Colourless
_exptl_crystal_density_diffrn 1.713
_exptl_crystal_density_method 'not measured'
_exptl_crystal_description Block
_exptl_crystal_F_000 310
_exptl_crystal_size_max 0.35
_exptl_crystal_size_mid 0.30
_exptl_crystal_size_min 0.20
_refine_diff_density_max 0.717
_refine_diff_density_min -0.720
_refine_ls_extinction_method none
_refine_ls_goodness_of_fit_ref 1.045
_refine_ls_hydrogen_treatment constr
_refine_ls_matrix_type full
_refine_ls_number_parameters 151
_refine_ls_number_reflns 3217
_refine_ls_number_restraints 0
_refine_ls_restrained_S_all 1.045
_refine_ls_R_factor_all 0.0305
_refine_ls_R_factor_gt 0.0284
_refine_ls_shift/su_max 0.000
_refine_ls_shift/su_mean 0.000
_refine_ls_structure_factor_coef Fsqd
_refine_ls_weighting_details 'calc w=1/[\s^2^(Fo^2^)+(0.0548P)^2^+0.0328P] where P=(Fo^2^+2Fc^2^)/3'
_refine_ls_weighting_scheme calc
_refine_ls_wR_factor_gt 0.0772
_refine_ls_wR_factor_ref 0.0787
_reflns_number_gt 2994
_reflns_number_total 3217
_reflns_threshold_expression I>2\s(I)
_cod_data_source_file dn2133.cif
_cod_data_source_block I
_cod_database_code 2212848
_cod_database_fobs_code 2212848

loop_
_symmetry_equiv_pos_as_xyz
'x, y, z'
'-x, -y, -z'

loop_
_atom_site_type_symbol
_atom_site_label
_atom_site_fract_x
_atom_site_fract_y
_atom_site_fract_z
_atom_site_U_iso_or_equiv
_atom_site_adp_type
_atom_site_calc_flag
_atom_site_refinement_flags
_atom_site_occupancy
Cd Cd1 0.5000 0.5000 0.5000 0.03225(8) Uani d S 1
S S1 0.79889(6) 0.06124(6) 0.30487(4) 0.02934(10) Uani d . 1
O O1 0.6051(2) -0.0563(3) 0.22474(18) 0.0479(4) Uani d . 1
O O2 0.8362(2) 0.0263(2) 0.43086(16) 0.0442(3) Uani d . 1
O O3 0.8623(3) 0.2542(2) 0.34146(18) 0.0479(4) Uani d . 1
N N1 0.5468(3) 0.2702(3) 0.5332(2) 0.0463(4) Uani d . 1
H H1A 0.4431 0.1918 0.5529 0.056 Uiso calc R 1
H H1B 0.5756 0.2072 0.4528 0.056 Uiso calc R 1
N N2 0.6091(2) 0.6136(2) 0.75636(19) 0.0391(4) Uani d . 1
H H2 0.7138 0.7247 0.7850 0.047 Uiso calc R 1
N N3 0.2194(2) 0.4244(3) 0.60111(19) 0.0406(4) Uani d . 1
H H3A 0.1631 0.4876 0.5890 0.049 Uiso calc R 1
H H3B 0.1381 0.3042 0.5538 0.049 Uiso calc R 1
C C1 0.7060(4) 0.3729(4) 0.6593(3) 0.0579(7) Uani d . 1
H H1C 0.8181 0.4506 0.6335 0.070 Uiso calc R 1
H H1D 0.7314 0.2879 0.6841 0.070 Uiso calc R 1
C C2 0.6610(4) 0.4894(4) 0.7908(3) 0.0543(6) Uani d . 1
H H2A 0.5575 0.4103 0.8229 0.065 Uiso calc R 1
H H2B 0.7700 0.5613 0.8708 0.065 Uiso calc R 1
C C3 0.4594(3) 0.6397(3) 0.8277(2) 0.0471(5) Uani d . 1
H H3C 0.4542 0.7431 0.8194 0.057 Uiso calc R 1
H H3D 0.4885 0.6668 0.9311 0.057 Uiso calc R 1
C C4 0.2681(3) 0.4690(3) 0.7573(2) 0.0445(5) Uani d . 1
H H4A 0.2715 0.3668 0.7694 0.053 Uiso calc R 1
H H4B 0.1721 0.4894 0.8062 0.053 Uiso calc R 1
C C5 0.9428(2) 0.0049(2) 0.18365(17) 0.0236(3) Uani d . 1
C C6 0.9397(2) 0.0218(2) 0.04607(17) 0.0230(3) Uani d . 1
C C7 1.0603(2) -0.0505(2) 0.22731(18) 0.0284(3) Uani d . 1
H H7 1.0621 -0.0592 0.3177 0.034 Uiso calc R 1
C C8 1.1782(3) -0.0943(3) 0.1354(2) 0.0319(3) Uani d . 1
H H8 1.2567 -0.1327 0.1654 0.038 Uiso calc R 1
C C9 1.1782(2) -0.0809(2) 0.00269(19) 0.0280(3) Uani d . 1
H H9 1.2565 -0.1107 -0.0566 0.034 Uiso calc R 1

loop_
_atom_site_aniso_label
_atom_site_aniso_U_11
_atom_site_aniso_U_22
_atom_site_aniso_U_33
_atom_site_aniso_U_12
_atom_site_aniso_U_13
_atom_site_aniso_U_23
Cd1 0.03525(11) 0.03580(11) 0.03281(11) 0.01865(8) 0.01277(7) 0.01891(8)
S1 0.0298(2) 0.0365(2) 0.02606(19) 0.01774(17) 0.01185(16) 0.01449(17)
O1 0.0265(6) 0.0685(10) 0.0468(8) 0.0188(7) 0.0125(6) 0.0260(8)
O2 0.0512(8) 0.0661(10) 0.0322(7) 0.0344(8) 0.0206(6) 0.0289(7)
O3 0.0665(10) 0.0409(8) 0.0443(8) 0.0334(8) 0.0230(8) 0.0149(6)
N1 0.0570(11) 0.0460(10) 0.0601(11) 0.0343(9) 0.0350(9) 0.0336(9)
N2 0.0336(8) 0.0338(8) 0.0390(8) 0.0059(6) 0.0033(6) 0.0164(7)
N3 0.0321(8) 0.0435(9) 0.0409(9) 0.0129(7) 0.0096(7) 0.0179(7)
C1 0.0524(13) 0.0842(18) 0.0840(19) 0.0475(14) 0.0341(13) 0.0635(16)
C2 0.0523(13) 0.0620(14) 0.0536(13) 0.0205(11) 0.0017(10) 0.0378(12)
C3 0.0502(12) 0.0383(10) 0.0339(10) 0.0116(9) 0.0087(9) 0.0067(8)
C4 0.0393(10) 0.0455(11) 0.0407(10) 0.0110(9) 0.0152(8) 0.0205(9)
C5 0.0222(6) 0.0244(7) 0.0239(7) 0.0098(5) 0.0062(5) 0.0109(5)
C6 0.0219(6) 0.0232(7) 0.0243(7) 0.0103(6) 0.0050(6) 0.0107(5)
C7 0.0303(8) 0.0333(8) 0.0273(7) 0.0154(7) 0.0074(6) 0.0178(6)
C8 0.0331(8) 0.0402(9) 0.0361(9) 0.0232(7) 0.0094(7) 0.0222(7)
C9 0.0288(7) 0.0335(8) 0.0304(8) 0.0200(7) 0.0099(6) 0.0154(6)

loop_
_atom_type_symbol
_atom_type_description
_atom_type_scat_dispersion_real
_atom_type_scat_dispersion_imag
_atom_type_scat_source
C C 0.0033 0.0016 'International Tables Vol C Tables 4.2.6.8 and 6.1.1.4'
H H 0.0000 0.0000 'International Tables Vol C Tables 4.2.6.8 and 6.1.1.4'
N N 0.0061 0.0033 'International Tables Vol C Tables 4.2.6.8 and 6.1.1.4'
O O 0.0106 0.0060 'International Tables Vol C Tables 4.2.6.8 and 6.1.1.4'
S S 0.1246 0.1234 'International Tables Vol C Tables 4.2.6.8 and 6.1.1.4'
Cd Cd -0.8075 1.2024 'International Tables Vol C Tables 4.2.6.8 and 6.1.1.4'

loop_
_geom_angle_atom_site_label_1
_geom_angle_atom_site_label_2
_geom_angle_atom_site_label_3
_geom_angle_site_symmetry_1
_geom_angle_site_symmetry_3
_geom_angle
N1 Cd1 N2 2_666 . 104.96(7)
N1 Cd1 N2 . . 75.04(7)
N1 Cd1 N3 2_666 2_666 92.70(7)
N1 Cd1 N3 . 2_666 87.30(6)
N2 Cd1 N3 . 2_666 104.99(6)
N1 Cd1 N3 . . 92.70(6)
N2 Cd1 N3 . . 75.01(6)
O1 S1 O2 . . 112.82(10)
O1 S1 O3 . . 113.14(11)
O2 S1 O3 . . 112.61(10)
O1 S1 C5 . . 106.62(9)
O2 S1 C5 . . 105.82(8)
O3 S1 C5 . . 105.04(8)
C1 N1 Cd1 . . 103.83(14)
C1 N1 H1A . . 111.0
Cd1 N1 H1A . . 111.0
C1 N1 H1B . . 111.0
Cd1 N1 H1B . . 111.0
H1A N1 H1B . . 109.0
C3 N2 C2 . . 114.43(19)
C3 N2 Cd1 . . 106.59(13)
C2 N2 Cd1 . . 110.47(14)
C3 N2 H2 . . 108.4
C2 N2 H2 . . 108.4
Cd1 N2 H2 . . 108.4
C4 N3 Cd1 . . 109.79(13)
C4 N3 H3A . . 109.7
Cd1 N3 H3A . . 109.7
C4 N3 H3B . . 109.7
Cd1 N3 H3B . . 109.7
H3A N3 H3B . . 108.2
N1 C1 C2 . . 110.43(18)
N1 C1 H1C . . 109.6
C2 C1 H1C . . 109.6
N1 C1 H1D . . 109.6
C2 C1 H1D . . 109.6
H1C C1 H1D . . 108.1
N2 C2 C1 . . 111.93(18)
N2 C2 H2A . . 109.2
C1 C2 H2A . . 109.2
N2 C2 H2B . . 109.2
C1 C2 H2B . . 109.2
H2A C2 H2B . . 107.9
N2 C3 C4 . . 111.01(18)
N2 C3 H3C . . 109.4
C4 C3 H3C . . 109.4
N2 C3 H3D . . 109.4
C4 C3 H3D . . 109.4
H3C C3 H3D . . 108.0
N3 C4 C3 . . 110.89(17)
N3 C4 H4A . . 109.5
C3 C4 H4A . . 109.5
N3 C4 H4B . . 109.5
C3 C4 H4B . . 109.5
H4A C4 H4B . . 108.0
C7 C5 C6 . . 120.85(14)
C7 C5 S1 . . 118.32(12)
C6 C5 S1 . . 120.81(11)
C9 C6 C6 2_755 2_755 118.63(18)
C9 C6 C5 2_755 . 122.68(14)
C6 C6 C5 2_755 . 118.69(17)
C5 C7 C8 . . 120.15(15)
C5 C7 H7 . . 119.9
C8 C7 H7 . . 119.9
C9 C8 C7 . . 120.65(15)
C9 C8 H8 . . 119.7
C7 C8 H8 . . 119.7
C8 C9 C6 . 2_755 121.03(15)
C8 C9 H9 . . 119.5
C6 C9 H9 2_755 . 119.5

loop_
_geom_bond_atom_site_label_1
_geom_bond_atom_site_label_2
_geom_bond_site_symmetry_2
_geom_bond_distance
Cd1 N1 . 2.3623(18)
Cd1 N2 . 2.3739(17)
Cd1 N3 . 2.4043(17)
S1 O1 . 1.4513(15)
S1 O2 . 1.4519(15)
S1 O3 . 1.4544(16)
S1 C5 . 1.7822(16)
N1 C1 . 1.474(4)
N1 H1A . 0.9000
N1 H1B . 0.9000
N2 C3 . 1.473(3)
N2 C2 . 1.478(3)
N2 H2 . 0.9100
N3 C4 . 1.462(3)
N3 H3A . 0.9000
N3 H3B . 0.9000
C1 C2 . 1.517(4)
C1 H1C . 0.9700
C1 H1D . 0.9700
C2 H2A . 0.9700
C2 H2B . 0.9700
C3 C4 . 1.525(3)
C3 H3C . 0.9700
C3 H3D . 0.9700
C4 H4A . 0.9700
C4 H4B . 0.9700
C5 C7 . 1.372(2)
C5 C6 . 1.430(2)
C6 C9 2_755 1.423(2)
C6 C6 2_755 1.428(3)
C7 C8 . 1.411(2)
C7 H7 . 0.9300
C8 C9 . 1.368(2)
C8 H8 . 0.9300
C9 H9 . 0.9300

loop_
_geom_hbond_atom_site_label_D
_geom_hbond_atom_site_label_H
_geom_hbond_atom_site_label_A
_geom_hbond_site_symmetry_A
_geom_hbond_distance_DH
_geom_hbond_distance_HA
_geom_hbond_distance_DA
_geom_hbond_angle_DHA
N1 H1A O2 2_656 0.90 2.29 3.181(3) 172.2
N1 H1B O3 . 0.90 2.51 3.223(2) 136.8
N3 H3A O3 2_666 0.90 2.25 3.073(2) 151.1
N3 H3B O2 1_455 0.90 2.45 3.303(2) 158.3
